data_7058819
loop_
_publ_author_name
'Mikhaylov, Maksim A.'
'Mironova, Alina D.'
'Brylev, Konstantin A.'
'Sukhikh, Taisiya S.'
'Eltsov, Ilia V.'
'Stass, Dmitri V.'
'Gushchin, Artem L.'
'Kitamura, Noboru'
'Sokolov, Maxim N.'

_publ_section_title
;
 Functionalization of [Re6Q8(CN)6]4&#x2212; clusters by methylation of
 cyanide ligands
;
_journal_issue 41
_journal_name_full 'New Journal of Chemistry'
_journal_page_first 16338
_journal_paper_doi 10.1039/C9NJ02971K
_journal_volume 43
_journal_year 2019
_chemical_formula_moiety '2(C6 H9 N3 Re3 Se4), 2(B F4), 0.5(O2 H4), 3(C2 H3 N)'
_chemical_formula_sum 'C18 H29 B2 F8 N9 O Re6 Se8'
_chemical_formula_weight 2309.96
_space_group_crystal_system monoclinic
_space_group_IT_number 14
_space_group_name_Hall '-P 2ybc'
_space_group_name_H-M_alt 'P 1 21/c 1'
_symmetry_space_group_name_Hall '-P 2ybc'
_symmetry_space_group_name_H-M 'P 1 21/c 1'
_atom_sites_solution_hydrogens geom
_audit_creation_date 2018-02-18
_audit_creation_method
;
Olex2 1.2
(compiled 2017.08.10 svn.r3458 for OlexSys, GUI svn.r5381)
;
_audit_update_record
;
2018-05-24 deposited with the CCDC.    2019-09-11 downloaded from the CCDC.
;
_cell_angle_alpha 90
_cell_angle_beta 96.5236(13)
_cell_angle_gamma 90
_cell_formula_units_Z 4
_cell_length_a 16.9966(11)
_cell_length_b 23.4741(15)
_cell_length_c 11.6818(6)
_cell_measurement_reflns_used 5419
_cell_measurement_temperature 155.15
_cell_measurement_theta_max 29.78
_cell_measurement_theta_min 2.41
_cell_volume 4630.6(5)
_computing_molecular_graphics 'Olex2 (Dolomanov et al., 2009)'
_computing_publication_material 'Olex2 (Dolomanov et al., 2009)'
_computing_structure_refinement 'ShelXL (Sheldrick, 2015)'
_diffrn_ambient_temperature 155.15
_diffrn_measured_fraction_theta_full 0.999
_diffrn_measured_fraction_theta_max 0.999
_diffrn_measurement_device_type 'CCD area detector'
_diffrn_measurement_method 'phi and omega scans'
_diffrn_radiation_monochromator graphite
_diffrn_radiation_type MoK\a
_diffrn_radiation_wavelength 0.71073
_diffrn_reflns_av_R_equivalents 0.0486
_diffrn_reflns_av_unetI/netI 0.0569
_diffrn_reflns_Laue_measured_fraction_full 0.999
_diffrn_reflns_Laue_measured_fraction_max 0.999
_diffrn_reflns_limit_h_max 20
_diffrn_reflns_limit_h_min -20
_diffrn_reflns_limit_k_max 28
_diffrn_reflns_limit_k_min -28
_diffrn_reflns_limit_l_max 14
_diffrn_reflns_limit_l_min -8
_diffrn_reflns_number 26281
_diffrn_reflns_point_group_measured_fraction_full 0.999
_diffrn_reflns_point_group_measured_fraction_max 0.999
_diffrn_reflns_theta_full 25.242
_diffrn_reflns_theta_max 25.681
_diffrn_reflns_theta_min 1.206
_exptl_absorpt_coefficient_mu 21.970
_exptl_absorpt_correction_T_max 0.7461
_exptl_absorpt_correction_T_min 0.3518
_exptl_absorpt_correction_type multi-scan
_exptl_absorpt_process_details
'SADABS-2012/1 (Bruker,2012) was used for absorption correction. wR2(int) was 0.1195 before and 0.0515 after correction. The Ratio of minimum to maximum transmission is 0.4715. The \l/2 correction factor is 0.0015.'
_exptl_crystal_colour orange
_exptl_crystal_colour_primary orange
_exptl_crystal_density_diffrn 3.306
_exptl_crystal_description needle
_exptl_crystal_F_000 4028
_exptl_crystal_size_max 0.412
_exptl_crystal_size_mid 0.099
_exptl_crystal_size_min 0.056
_refine_diff_density_max 2.352
_refine_diff_density_min -2.499
_refine_diff_density_rms 0.353
_refine_ls_extinction_method none
_refine_ls_goodness_of_fit_ref 1.110
_refine_ls_hydrogen_treatment constr
_refine_ls_matrix_type full
_refine_ls_number_parameters 440
_refine_ls_number_reflns 8783
_refine_ls_number_restraints 29
_refine_ls_restrained_S_all 1.108
_refine_ls_R_factor_all 0.0730
_refine_ls_R_factor_gt 0.0491
_refine_ls_shift/su_max 0.001
_refine_ls_shift/su_mean 0.000
_refine_ls_structure_factor_coef Fsqd
_refine_ls_weighting_details 'w=1/[\s^2^(Fo^2^)+(0.0353P)^2^+94.9328P] where P=(Fo^2^+2Fc^2^)/3'
_refine_ls_weighting_scheme calc
_refine_ls_wR_factor_gt 0.1064
_refine_ls_wR_factor_ref 0.1154
_reflns_Friedel_coverage 0.000
_reflns_number_gt 6526
_reflns_number_total 8783
_reflns_threshold_expression 'I > 2\s(I)'
_cod_data_source_file c9nj02971k2.cif
_cod_data_source_block amd74_2
_cod_depositor_comments 'Adding full bibliography for 7058819--7058821.cif.'
_cod_database_code 7058819
_shelx_shelxl_version_number 2014/7
_shelx_space_group_comment
;
The symmetry employed for this shelxl refinement is uniquely defined
by the following loop, which should always be used as a source of
symmetry information in preference to the above space-group names.
They are only intended as comments.
;
_olex2_refinement_description
;
1. Fixed Uiso
 At 1.5 times of:
  All C(H,H,H) groups
2. Restrained distances
 F8-B2 = F5-B2 = F7-B2 = F6-B2
 1.3 with sigma of 0.02
 C4S-C5S
 1.45 with sigma of 0.02
3. Uiso/Uaniso restraints and constraints
C4 \\sim N4: within 1.7A with sigma of 0.008 and sigma for terminal atoms of
0.016
C2 \\sim N2: within 1.7A with sigma of 0.008 and sigma for terminal atoms of
0.016
C11 \\sim N1: within 1.7A with sigma of 0.008 and sigma for terminal atoms of
0.016
C6 \\sim N6: within 1.7A with sigma of 0.008 and sigma for terminal atoms of
0.016
Uiso(O1S) = Uiso(O2S)
4. Others
 Fixed Sof: O1S(0.5) O2S(0.5)
5.a Idealised Me refined as rotating group:
 C11(H11A,H11B,H11C), C21(H21A,H21B,H21C), C31(H31A,H31B,H31C), C41(H41A,H41B,
 H41C), C51(H51A,H51B,H51C), C61(H61A,H61B,H61C), C1S(H1SA,H1SB,H1SC), C7S(H7SA,
 H7SB,H7SC)
;
_olex2_submission_special_instructions 'No special instructions were received'

loop_
_space_group_symop_operation_xyz
'x, y, z'
'-x, y+1/2, -z+1/2'
'-x, -y, -z'
'x, -y-1/2, z-1/2'

loop_
_atom_site_label
_atom_site_type_symbol
_atom_site_fract_x
_atom_site_fract_y
_atom_site_fract_z
_atom_site_U_iso_or_equiv
_atom_site_adp_type
_atom_site_occupancy
_atom_site_site_symmetry_order
_atom_site_calc_flag
_atom_site_refinement_flags_posn
_atom_site_refinement_flags_adp
_atom_site_refinement_flags_occupancy
Re1 Re 0.07564(3) 0.55313(2) 0.96629(5) 0.01566(14) Uani 1 1 d . . .
Re2 Re 0.07793(3) 0.44413(2) 1.02054(5) 0.01607(14) Uani 1 1 d . . .
Re3 Re 0.01931(3) 0.51886(2) 1.15519(5) 0.01647(14) Uani 1 1 d . . .
Se1 Se 0.02043(8) 0.41384(6) 1.20012(12) 0.0210(3) Uani 1 1 d . . .
Se2 Se 0.01549(8) 0.62247(6) 1.09693(13) 0.0220(3) Uani 1 1 d . . .
Se3 Se 0.12872(8) 0.47931(6) 0.83834(12) 0.0205(3) Uani 1 1 d . . .
Se4 Se 0.16543(8) 0.51497(6) 1.13560(12) 0.0216(3) Uani 1 1 d . . .
N1 N 0.2057(7) 0.6464(6) 0.9129(12) 0.029(3) Uani 1 1 d . U .
N2 N 0.2133(7) 0.3493(5) 1.0791(11) 0.025(3) Uani 1 1 d . U .
N3 N 0.0661(8) 0.5472(7) 1.4251(11) 0.039(4) Uani 1 1 d . . .
C1 C 0.1617(8) 0.6145(6) 0.9287(12) 0.021(3) Uani 1 1 d . . .
C2 C 0.1654(8) 0.3824(6) 1.0545(13) 0.023(3) Uani 1 1 d . U .
C3 C 0.0478(9) 0.5391(8) 1.3299(14) 0.033(4) Uani 1 1 d . . .
C11 C 0.2667(9) 0.6882(7) 0.8875(16) 0.037(4) Uani 1 1 d . U .
H11A H 0.2676 0.6909 0.8039 0.055 Uiso 1 1 calc GR . .
H11B H 0.3187 0.6759 0.9238 0.055 Uiso 1 1 calc GR . .
H11C H 0.2540 0.7256 0.9178 0.055 Uiso 1 1 calc GR . .
C21 C 0.2731(10) 0.3084(8) 1.1186(17) 0.047(5) Uani 1 1 d . . .
H21A H 0.3198 0.3142 1.0778 0.071 Uiso 1 1 calc GR . .
H21B H 0.2525 0.2698 1.1035 0.071 Uiso 1 1 calc GR . .
H21C H 0.2880 0.3133 1.2016 0.071 Uiso 1 1 calc GR . .
C31 C 0.0930(13) 0.5558(10) 1.5468(16) 0.064(7) Uani 1 1 d . . .
H31A H 0.1375 0.5825 1.5547 0.096 Uiso 1 1 calc GR . .
H31B H 0.1100 0.5193 1.5821 0.096 Uiso 1 1 calc GR . .
H31C H 0.0495 0.5713 1.5856 0.096 Uiso 1 1 calc GR . .
Re4 Re 0.41957(3) 0.45034(3) 0.94271(5) 0.02240(15) Uani 1 1 d . . .
Re5 Re 0.42648(3) 0.54495(3) 1.06505(5) 0.02311(15) Uani 1 1 d . . .
Re6 Re 0.48358(3) 0.54261(3) 0.86502(5) 0.02378(15) Uani 1 1 d . . .
Se5 Se 0.49133(9) 0.63145(7) 0.98714(14) 0.0280(4) Uani 1 1 d . . .
Se6 Se 0.47795(9) 0.45040(7) 0.75384(14) 0.0296(4) Uani 1 1 d . . .
Se7 Se 0.36836(8) 0.45466(7) 1.13713(14) 0.0274(4) Uani 1 1 d . . .
Se8 Se 0.33690(8) 0.53584(7) 0.87832(14) 0.0269(4) Uani 1 1 d . . .
N4 N 0.2809(7) 0.3669(6) 0.8310(11) 0.027(3) Uani 1 1 d . U .
N5 N 0.3012(7) 0.6230(6) 1.1825(11) 0.030(3) Uani 1 1 d . . .
N6 N 0.4498(9) 0.6171(7) 0.6323(14) 0.048(4) Uani 1 1 d . U .
C4 C 0.3298(8) 0.3961(6) 0.8732(13) 0.024(3) Uani 1 1 d . U .
C5 C 0.3456(9) 0.5961(7) 1.1398(13) 0.027(4) Uani 1 1 d . . .
C6 C 0.4616(10) 0.5921(9) 0.7152(17) 0.047(4) Uani 1 1 d . U .
C41 C 0.2190(9) 0.3315(9) 0.7756(16) 0.049(5) Uani 1 1 d . . .
H41A H 0.2212 0.3319 0.6921 0.073 Uiso 1 1 calc GR . .
H41B H 0.1675 0.3460 0.7925 0.073 Uiso 1 1 calc GR . .
H41C H 0.2260 0.2924 0.8043 0.073 Uiso 1 1 calc GR . .
C51 C 0.2464(10) 0.6565(7) 1.2362(17) 0.043(5) Uani 1 1 d . . .
H51A H 0.2099 0.6753 1.1770 0.065 Uiso 1 1 calc GR . .
H51B H 0.2751 0.6854 1.2851 0.065 Uiso 1 1 calc GR . .
H51C H 0.2164 0.6320 1.2834 0.065 Uiso 1 1 calc GR . .
C61 C 0.4305(14) 0.6525(12) 0.5327(18) 0.087(9) Uani 1 1 d . . .
H61A H 0.4790 0.6694 0.5099 0.131 Uiso 1 1 calc GR . .
H61B H 0.3943 0.6828 0.5512 0.131 Uiso 1 1 calc GR . .
H61C H 0.4050 0.6294 0.4692 0.131 Uiso 1 1 calc GR . .
F1 F 0.3992(14) 0.2643(9) 1.4836(16) 0.144(8) Uani 1 1 d . . .
F2 F 0.2852(14) 0.2817(11) 1.4018(16) 0.181(12) Uani 1 1 d . . .
F3 F 0.3747(10) 0.3452(7) 1.3913(13) 0.105(5) Uani 1 1 d . . .
F4 F 0.3242(11) 0.3301(7) 1.5559(13) 0.106(6) Uani 1 1 d . . .
B1 B 0.338(2) 0.3104(13) 1.454(3) 0.074(9) Uani 1 1 d . . .
F5 F 0.158(2) 0.6687(10) 1.6516(16) 0.229(16) Uani 1 1 d D . .
F6 F 0.147(2) 0.7514(12) 1.569(3) 0.244(16) Uani 1 1 d D . .
F7 F 0.172(2) 0.6719(10) 1.4673(14) 0.228(16) Uani 1 1 d D . .
F8 F 0.2533(19) 0.7102(14) 1.590(2) 0.207(13) Uani 1 1 d D . .
B2 B 0.177(2) 0.6996(13) 1.566(2) 0.19(3) Uiso 1 1 d D . .
O1S O 0.295(3) 0.489(3) 0.480(5) 0.153(14) Uiso 0.5 1 d . . P
O2S O 0.317(3) 0.525(3) 0.432(5) 0.153(14) Uiso 0.5 1 d . . P
N6S N 0.1084(18) 0.4074(15) 1.531(3) 0.135(11) Uiso 1 1 d . . .
C4S C 0.090(4) 0.304(3) 1.431(5) 0.27(3) Uiso 1 1 d D . .
C5S C 0.096(3) 0.358(2) 1.496(4) 0.169(18) Uiso 1 1 d D . .
N3S N 0.4010(12) 0.7353(9) 1.311(2) 0.083(7) Uani 1 1 d . . .
C1S C 0.5395(12) 0.7331(13) 1.2476(19) 0.080(9) Uani 1 1 d . . .
H1SA H 0.5359 0.7200 1.1675 0.120 Uiso 1 1 calc GR . .
H1SB H 0.5735 0.7072 1.2968 0.120 Uiso 1 1 calc GR . .
H1SC H 0.5620 0.7716 1.2530 0.120 Uiso 1 1 calc GR . .
C2S C 0.4629(12) 0.7340(10) 1.2843(18) 0.053(5) Uani 1 1 d . . .
N9S N 0.0963(17) 0.2550(13) 1.167(2) 0.118(9) Uiso 1 1 d . . .
C7S C -0.053(2) 0.2510(17) 1.190(3) 0.148(15) Uiso 1 1 d . . .
H7SA H -0.0821 0.2732 1.1281 0.222 Uiso 1 1 calc GR . .
H7SB H -0.0620 0.2672 1.2647 0.222 Uiso 1 1 calc GR . .
H7SC H -0.0710 0.2114 1.1856 0.222 Uiso 1 1 calc GR . .
C8S C 0.030(2) 0.2529(16) 1.178(3) 0.117(11) Uiso 1 1 d . . .

loop_
_atom_site_aniso_label
_atom_site_aniso_U_11
_atom_site_aniso_U_22
_atom_site_aniso_U_33
_atom_site_aniso_U_23
_atom_site_aniso_U_13
_atom_site_aniso_U_12
Re1 0.0125(3) 0.0145(3) 0.0205(3) 0.0013(2) 0.0040(2) -0.0009(2)
Re2 0.0124(3) 0.0148(3) 0.0215(3) 0.0015(2) 0.0040(2) 0.0014(2)
Re3 0.0145(3) 0.0179(3) 0.0174(3) -0.0003(2) 0.0035(2) -0.0008(2)
Se1 0.0193(7) 0.0222(8) 0.0216(7) 0.0056(6) 0.0036(6) 0.0014(6)
Se2 0.0211(7) 0.0158(8) 0.0297(8) -0.0042(6) 0.0058(6) -0.0015(6)
Se3 0.0161(7) 0.0217(8) 0.0255(8) 0.0003(6) 0.0098(6) 0.0016(6)
Se4 0.0136(7) 0.0234(8) 0.0273(8) 0.0011(7) -0.0003(6) -0.0021(6)
N1 0.021(6) 0.019(7) 0.049(8) 0.001(6) 0.007(6) -0.013(5)
N2 0.023(6) 0.013(6) 0.039(6) 0.005(5) 0.002(5) 0.009(4)
N3 0.040(8) 0.054(11) 0.021(7) 0.008(7) 0.003(6) -0.019(7)
C1 0.017(7) 0.019(8) 0.027(8) 0.004(7) 0.000(6) 0.008(6)
C2 0.021(6) 0.014(6) 0.035(7) 0.006(6) 0.003(5) 0.001(5)
C3 0.025(8) 0.047(12) 0.028(9) -0.002(8) 0.009(7) -0.004(8)
C11 0.020(7) 0.031(9) 0.061(10) 0.011(8) 0.010(7) -0.013(6)
C21 0.041(11) 0.037(12) 0.065(13) 0.010(10) 0.015(9) 0.015(9)
C31 0.076(15) 0.081(18) 0.036(11) 0.002(11) 0.012(10) -0.033(13)
Re4 0.0117(3) 0.0185(3) 0.0363(4) -0.0039(3) 0.0001(2) -0.0018(2)
Re5 0.0122(3) 0.0200(3) 0.0368(4) -0.0046(3) 0.0016(2) -0.0002(2)
Re6 0.0145(3) 0.0216(3) 0.0346(4) -0.0005(3) -0.0002(2) -0.0014(2)
Se5 0.0188(7) 0.0194(8) 0.0451(10) -0.0021(7) 0.0004(7) 0.0002(6)
Se6 0.0199(7) 0.0319(10) 0.0368(9) -0.0083(8) 0.0018(6) -0.0030(7)
Se7 0.0155(7) 0.0265(9) 0.0406(9) -0.0015(7) 0.0048(6) -0.0038(6)
Se8 0.0140(7) 0.0222(9) 0.0433(9) -0.0029(7) -0.0022(6) 0.0003(6)
N4 0.025(6) 0.026(7) 0.030(6) -0.011(5) 0.004(5) 0.000(5)
N5 0.018(6) 0.034(8) 0.039(8) -0.018(7) 0.002(6) 0.003(6)
N6 0.038(7) 0.052(9) 0.053(9) 0.018(7) -0.006(7) -0.015(6)
C4 0.023(6) 0.020(7) 0.031(7) -0.008(6) 0.003(5) 0.011(5)
C5 0.026(8) 0.029(9) 0.026(8) -0.014(7) -0.001(7) 0.001(7)
C6 0.028(7) 0.050(10) 0.059(9) 0.014(8) -0.011(7) -0.016(7)
C41 0.012(8) 0.073(15) 0.058(12) -0.021(11) -0.008(8) -0.009(8)
C51 0.042(10) 0.025(10) 0.069(13) -0.022(9) 0.031(9) -0.003(8)
C61 0.087(18) 0.11(2) 0.053(14) 0.052(15) -0.029(12) -0.041(16)
F1 0.20(2) 0.133(18) 0.116(15) 0.025(13) 0.081(14) 0.018(16)
F2 0.21(2) 0.23(3) 0.092(13) 0.031(15) -0.032(14) -0.15(2)
F3 0.120(13) 0.102(13) 0.103(12) 0.030(10) 0.050(10) -0.020(10)
F4 0.167(16) 0.083(12) 0.075(10) 0.004(9) 0.047(10) 0.035(11)
B1 0.08(2) 0.049(18) 0.10(2) -0.015(17) 0.052(19) -0.036(16)
F5 0.46(4) 0.17(2) 0.074(12) -0.055(13) 0.069(18) -0.20(3)
F6 0.38(5) 0.15(3) 0.22(3) -0.04(2) 0.14(3) -0.06(3)
F7 0.52(5) 0.124(19) 0.048(10) -0.017(11) 0.065(19) -0.03(2)
F8 0.22(3) 0.27(4) 0.132(19) 0.05(2) 0.051(18) 0.07(3)
N3S 0.053(13) 0.065(15) 0.13(2) -0.022(13) 0.011(12) 0.009(10)
C1S 0.051(14) 0.14(3) 0.058(14) -0.027(15) 0.033(11) -0.032(15)
C2S 0.044(12) 0.059(15) 0.054(13) 0.003(11) -0.004(10) 0.000(10)

loop_
_atom_type_symbol
_atom_type_description
_atom_type_scat_dispersion_real
_atom_type_scat_dispersion_imag
_atom_type_scat_source
C C 0.0033 0.0016 'International Tables Vol C Tables 4.2.6.8 and 6.1.1.4'
H H 0.0000 0.0000 'International Tables Vol C Tables 4.2.6.8 and 6.1.1.4'
B B 0.0013 0.0007 'International Tables Vol C Tables 4.2.6.8 and 6.1.1.4'
F F 0.0171 0.0103 'International Tables Vol C Tables 4.2.6.8 and 6.1.1.4'
N N 0.0061 0.0033 'International Tables Vol C Tables 4.2.6.8 and 6.1.1.4'
O O 0.0106 0.0060 'International Tables Vol C Tables 4.2.6.8 and 6.1.1.4'
Re Re -1.0185 7.2310 'International Tables Vol C Tables 4.2.6.8 and 6.1.1.4'
Se Se -0.0929 2.2259 'International Tables Vol C Tables 4.2.6.8 and 6.1.1.4'

loop_
_geom_angle_atom_site_label_1
_geom_angle_atom_site_label_2
_geom_angle_atom_site_label_3
_geom_angle
_geom_angle_site_symmetry_1
_geom_angle_site_symmetry_3
Re2 Re1 Re2 89.84(2) 3_567 .
Re2 Re1 Re3 59.91(2) . 3_567
Re2 Re1 Re3 59.80(2) 3_567 3_567
Re3 Re1 Re2 60.03(2) . 3_567
Re3 Re1 Re2 59.86(2) . .
Re3 Re1 Re3 89.81(2) . 3_567
Se1 Re1 Re2 58.45(4) 3_567 3_567
Se1 Re1 Re2 118.41(4) 3_567 .
Se1 Re1 Re3 118.47(4) 3_567 .
Se1 Re1 Re3 58.51(4) 3_567 3_567
Se1 Re1 Se2 89.80(5) 3_567 .
Se1 Re1 Se3 89.90(5) 3_567 .
Se1 Re1 Se4 176.21(5) 3_567 .
Se2 Re1 Re2 58.45(4) . 3_567
Se2 Re1 Re2 118.45(4) . .
Se2 Re1 Re3 58.60(4) . .
Se2 Re1 Re3 118.24(4) . 3_567
Se3 Re1 Re2 118.38(4) . 3_567
Se3 Re1 Re2 58.59(4) . .
Se3 Re1 Re3 58.59(4) . 3_567
Se3 Re1 Re3 118.44(4) . .
Se3 Re1 Se2 176.24(5) . .
Se3 Re1 Se4 89.74(5) . .
Se4 Re1 Re2 118.59(4) . 3_567
Se4 Re1 Re2 58.35(4) . .
Se4 Re1 Re3 58.57(4) . .
Se4 Re1 Re3 118.25(4) . 3_567
Se4 Re1 Se2 90.31(5) . .
C1 Re1 Re2 134.6(4) . 3_567
C1 Re1 Re2 135.5(4) . .
C1 Re1 Re3 134.7(4) . .
C1 Re1 Re3 135.5(4) . 3_567
C1 Re1 Se1 91.9(4) . 3_567
C1 Re1 Se2 91.3(4) . .
C1 Re1 Se3 92.4(4) . .
C1 Re1 Se4 91.9(4) . .
Re1 Re2 Re1 90.16(2) 3_567 .
Re3 Re2 Re1 59.92(2) 3_567 3_567
Re3 Re2 Re1 59.96(2) . .
Re3 Re2 Re1 60.08(2) 3_567 .
Re3 Re2 Re1 60.18(2) . 3_567
Re3 Re2 Re3 89.96(2) . 3_567
Se1 Re2 Re1 118.59(4) . .
Se1 Re2 Re1 58.43(4) . 3_567
Se1 Re2 Re3 58.65(4) . .
Se1 Re2 Re3 118.34(4) . 3_567
Se1 Re2 Se2 89.91(5) . 3_567
Se1 Re2 Se3 176.32(5) . .
Se1 Re2 Se4 90.20(5) . .
Se2 Re2 Re1 118.69(4) 3_567 .
Se2 Re2 Re1 58.64(4) 3_567 3_567
Se2 Re2 Re3 58.62(4) 3_567 3_567
Se2 Re2 Re3 118.81(4) 3_567 .
Se2 Re2 Se3 89.91(5) 3_567 .
Se3 Re2 Re1 118.52(4) . 3_567
Se3 Re2 Re1 58.45(4) . .
Se3 Re2 Re3 118.40(4) . .
Se3 Re2 Re3 58.61(4) . 3_567
Se4 Re2 Re1 58.56(4) . .
Se4 Re2 Re1 118.85(4) . 3_567
Se4 Re2 Re3 58.67(4) . .
Se4 Re2 Re3 118.63(4) . 3_567
Se4 Re2 Se2 176.77(5) . 3_567
Se4 Re2 Se3 89.78(5) . .
C2 Re2 Re1 134.2(4) . 3_567
C2 Re2 Re1 135.4(4) . .
C2 Re2 Re3 131.5(4) . .
C2 Re2 Re3 138.6(4) . 3_567
C2 Re2 Se1 88.9(4) . .
C2 Re2 Se2 93.7(4) . 3_567
C2 Re2 Se3 94.8(4) . .
C2 Re2 Se4 89.6(4) . .
Re1 Re3 Re1 90.19(2) . 3_567
Re1 Re3 Re2 60.05(2) . 3_567
Re2 Re3 Re1 60.01(2) 3_567 3_567
Re2 Re3 Re1 60.02(2) . 3_567
Re2 Re3 Re1 60.18(2) . .
Re2 Re3 Re2 90.04(2) . 3_567
Se1 Re3 Re1 58.32(4) . 3_567
Se1 Re3 Re1 118.63(4) . .
Se1 Re3 Re2 58.47(4) . .
Se1 Re3 Re2 118.32(4) . 3_567
Se1 Re3 Se2 176.35(5) . .
Se1 Re3 Se3 89.68(5) . 3_567
Se1 Re3 Se4 89.96(5) . .
Se2 Re3 Re1 58.64(4) . .
Se2 Re3 Re1 118.48(4) . 3_567
Se2 Re3 Re2 118.81(4) . .
Se2 Re3 Re2 58.47(4) . 3_567
Se2 Re3 Se3 89.80(5) . 3_567
Se3 Re3 Re1 118.60(4) 3_567 .
Se3 Re3 Re1 58.42(4) 3_567 3_567
Se3 Re3 Re2 118.43(4) 3_567 .
Se3 Re3 Re2 58.57(4) 3_567 3_567
Se4 Re3 Re1 58.57(4) . .
Se4 Re3 Re1 118.48(4) . 3_567
Se4 Re3 Re2 58.47(4) . .
Se4 Re3 Re2 118.60(4) . 3_567
Se4 Re3 Se2 90.34(5) . .
Se4 Re3 Se3 176.36(5) . 3_567
C3 Re3 Re1 136.7(4) . 3_567
C3 Re3 Re1 132.9(4) . .
C3 Re3 Re2 137.7(5) . 3_567
C3 Re3 Re2 132.2(5) . .
C3 Re3 Se1 91.3(5) . .
C3 Re3 Se2 92.3(5) . .
C3 Re3 Se3 95.0(4) . 3_567
C3 Re3 Se4 88.6(4) . .
Re1 Se1 Re2 63.12(4) 3_567 .
Re1 Se1 Re3 63.16(4) 3_567 .
Re2 Se1 Re3 62.88(4) . .
Re2 Se2 Re1 62.90(4) 3_567 .
Re2 Se2 Re3 62.91(4) 3_567 .
Re3 Se2 Re1 62.76(4) . .
Re1 Se3 Re2 62.96(4) . .
Re1 Se3 Re3 62.99(4) . 3_567
Re2 Se3 Re3 62.82(4) . 3_567
Re1 Se4 Re3 62.85(4) . .
Re2 Se4 Re1 63.09(4) . .
Re2 Se4 Re3 62.86(4) . .
C1 N1 C11 177.5(17) . .
C2 N2 C21 175.9(16) . .
C3 N3 C31 177(2) . .
N1 C1 Re1 177.7(14) . .
N2 C2 Re2 176.4(14) . .
N3 C3 Re3 175.8(17) . .
Re5 Re4 Re5 90.00(2) 3_667 .
Re5 Re4 Re6 59.94(2) 3_667 3_667
Re5 Re4 Re6 60.11(2) 3_667 .
Re6 Re4 Re5 59.92(2) . .
Re6 Re4 Re5 60.00(2) 3_667 .
Re6 Re4 Re6 89.97(3) . 3_667
Se5 Re4 Re5 118.47(4) 3_667 .
Se5 Re4 Re5 58.71(4) 3_667 3_667
Se5 Re4 Re6 118.81(4) 3_667 .
Se5 Re4 Re6 58.48(4) 3_667 3_667
Se5 Re4 Se7 89.65(6) 3_667 .
Se6 Re4 Re5 58.51(4) . 3_667
Se6 Re4 Re5 118.45(5) . .
Se6 Re4 Re6 118.44(4) . 3_667
Se6 Re4 Re6 58.55(4) . .
Se6 Re4 Se5 90.18(6) . 3_667
Se6 Re4 Se7 176.21(6) . .
Se7 Re4 Re5 58.49(4) . .
Se7 Re4 Re5 118.37(4) . 3_667
Se7 Re4 Re6 58.43(4) . 3_667
Se7 Re4 Re6 118.39(5) . .
Se8 Re4 Re5 58.60(4) . .
Se8 Re4 Re5 118.70(4) . 3_667
Se8 Re4 Re6 118.58(4) . 3_667
Se8 Re4 Re6 58.59(4) . .
Se8 Re4 Se5 176.60(5) . 3_667
Se8 Re4 Se6 90.00(6) . .
Se8 Re4 Se7 89.95(6) . .
C4 Re4 Re5 135.4(4) . .
C4 Re4 Re5 134.5(4) . 3_667
C4 Re4 Re6 133.1(4) . .
C4 Re4 Re6 137.0(4) . 3_667
C4 Re4 Se5 92.8(4) . 3_667
C4 Re4 Se6 90.2(4) . .
C4 Re4 Se7 93.6(4) . .
C4 Re4 Se8 90.6(4) . .
Re4 Re5 Re4 90.00(2) 3_667 .
Re4 Re5 Re6 59.95(2) 3_667 3_667
Re6 Re5 Re4 60.10(2) . 3_667
Re6 Re5 Re4 59.94(2) . .
Re6 Re5 Re4 59.97(2) 3_667 .
Re6 Re5 Re6 89.97(3) . 3_667
Se5 Re5 Re4 118.41(5) . .
Se5 Re5 Re4 58.53(4) . 3_667
Se5 Re5 Re6 58.48(4) . .
Se5 Re5 Re6 118.47(4) . 3_667
Se6 Re5 Re4 118.46(5) 3_667 .
Se6 Re5 Re4 58.54(4) 3_667 3_667
Se6 Re5 Re6 118.63(4) 3_667 .
Se6 Re5 Re6 58.50(4) 3_667 3_667
Se6 Re5 Se5 90.10(6) 3_667 .
Se6 Re5 Se7 89.75(6) 3_667 .
Se6 Re5 Se8 176.26(6) 3_667 .
Se7 Re5 Re4 58.55(4) . .
Se7 Re5 Re4 118.38(4) . 3_667
Se7 Re5 Re6 58.44(4) . 3_667
Se7 Re5 Re6 118.48(5) . .
Se7 Re5 Se5 176.25(6) . .
Se7 Re5 Se8 89.81(5) . .
Se8 Re5 Re4 58.31(4) . .
Se8 Re5 Re4 118.60(4) . 3_667
Se8 Re5 Re6 118.27(4) . 3_667
Se8 Re5 Re6 58.51(4) . .
Se8 Re5 Se5 90.10(5) . .
C5 Re5 Re4 134.0(4) . 3_667
C5 Re5 Re4 136.0(4) . .
C5 Re5 Re6 135.2(4) . .
C5 Re5 Re6 134.8(4) . 3_667
C5 Re5 Se5 91.3(5) . .
C5 Re5 Se6 90.9(4) . 3_667
C5 Re5 Se7 92.4(5) . .
C5 Re5 Se8 92.8(4) . .
Re4 Re6 Re4 90.03(3) . 3_667
Re4 Re6 Re5 59.94(2) . 3_667
Re4 Re6 Re5 60.03(2) 3_667 3_667
Re5 Re6 Re4 60.14(2) . .
Re5 Re6 Re4 59.95(2) . 3_667
Re5 Re6 Re5 90.03(3) . 3_667
Se5 Re6 Re4 58.56(4) . 3_667
Se5 Re6 Re4 118.86(5) . .
Se5 Re6 Re5 118.59(4) . 3_667
Se5 Re6 Re5 58.74(4) . .
Se6 Re6 Re4 118.46(5) . 3_667
Se6 Re6 Re4 58.52(4) . .
Se6 Re6 Re5 58.44(4) . 3_667
Se6 Re6 Re5 118.65(5) . .
Se6 Re6 Se5 176.56(6) . .
Se7 Re6 Re4 58.61(4) 3_667 3_667
Se7 Re6 Re4 118.48(5) 3_667 .
Se7 Re6 Re5 118.55(5) 3_667 .
Se7 Re6 Re5 58.55(4) 3_667 3_667
Se7 Re6 Se5 89.81(5) 3_667 .
Se7 Re6 Se6 89.78(5) 3_667 .
Se7 Re6 Se8 176.35(6) 3_667 .
Se8 Re6 Re4 118.55(5) . 3_667
Se8 Re6 Re4 58.41(4) . .
Se8 Re6 Re5 118.34(5) . 3_667
Se8 Re6 Re5 58.62(4) . .
Se8 Re6 Se5 90.33(5) . .
Se8 Re6 Se6 89.87(5) . .
C6 Re6 Re4 134.6(5) . .
C6 Re6 Re4 135.3(5) . 3_667
C6 Re6 Re5 137.1(6) . 3_667
C6 Re6 Re5 132.9(6) . .
C6 Re6 Se5 90.4(6) . .
C6 Re6 Se6 93.0(6) . .
C6 Re6 Se7 93.5(5) . 3_667
C6 Re6 Se8 90.2(5) . .
Re4 Se5 Re5 62.76(4) 3_667 .
Re6 Se5 Re4 62.96(4) . 3_667
Re6 Se5 Re5 62.78(4) . .
Re4 Se6 Re6 62.93(4) . .
Re5 Se6 Re4 62.94(4) 3_667 .
Re5 Se6 Re6 63.06(4) 3_667 .
Re5 Se7 Re4 62.97(4) . .
Re6 Se7 Re4 62.96(4) 3_667 .
Re6 Se7 Re5 63.01(4) 3_667 .
Re4 Se8 Re5 63.10(4) . .
Re4 Se8 Re6 63.00(4) . .
Re6 Se8 Re5 62.87(4) . .
C4 N4 C41 178.3(18) . .
C5 N5 C51 179.6(18) . .
C6 N6 C61 175(2) . .
N4 C4 Re4 177.5(14) . .
N5 C5 Re5 178.3(15) . .
N6 C6 Re6 178(2) . .
F2 B1 F1 100(3) . .
F2 B1 F3 116(3) . .
F2 B1 F4 116(3) . .
F3 B1 F1 103(2) . .
F3 B1 F4 116(2) . .
F4 B1 F1 103(3) . .
F5 B2 F6 111(3) . .
F5 B2 F7 113(2) . .
F5 B2 F8 105(3) . .
F6 B2 F7 119(3) . .
F8 B2 F6 101(3) . .
F8 B2 F7 104(3) . .
N6S C5S C4S 167(6) . .
N3S C2S C1S 178(3) . .
N9S C8S C7S 179(5) . .

loop_
_geom_bond_atom_site_label_1
_geom_bond_atom_site_label_2
_geom_bond_distance
_geom_bond_site_symmetry_2
Re1 Re2 2.6328(7) 3_567
Re1 Re2 2.6352(8) .
Re1 Re3 2.6294(8) .
Re1 Re3 2.6370(8) 3_567
Re1 Se1 2.5150(15) 3_567
Re1 Se2 2.5255(15) .
Re1 Se3 2.5213(15) .
Re1 Se4 2.5215(15) .
Re1 C1 2.134(16) .
Re2 Re1 2.6328(7) 3_567
Re2 Re3 2.6268(8) .
Re2 Re3 2.6324(8) 3_567
Re2 Se1 2.5155(15) .
Re2 Se2 2.5204(15) 3_567
Re2 Se3 2.5249(15) .
Re2 Se4 2.5159(15) .
Re2 C2 2.083(14) .
Re3 Re1 2.6370(8) 3_567
Re3 Re2 2.6324(8) 3_567
Re3 Se1 2.5202(16) .
Re3 Se2 2.5244(16) .
Re3 Se3 2.5262(14) 3_567
Re3 Se4 2.5215(14) .
Re3 C3 2.098(16) .
Se1 Re1 2.5150(15) 3_567
Se2 Re2 2.5204(15) 3_567
Se3 Re3 2.5261(14) 3_567
N1 C1 1.089(18) .
N1 C11 1.481(18) .
N2 C2 1.138(18) .
N2 C21 1.44(2) .
N3 C3 1.137(19) .
N3 C31 1.46(2) .
Re4 Re5 2.6308(8) 3_667
Re4 Re5 2.6364(9) .
Re4 Re6 2.6311(9) .
Re4 Re6 2.6347(8) 3_667
Re4 Se5 2.5238(16) 3_667
Re4 Se6 2.5199(17) .
Re4 Se7 2.5250(17) .
Re4 Se8 2.5155(16) .
Re4 C4 2.080(16) .
Re5 Re4 2.6308(8) 3_667
Re5 Re6 2.6306(9) .
Re5 Re6 2.6355(9) 3_667
Re5 Se5 2.5285(17) .
Re5 Se6 2.5191(17) 3_667
Re5 Se7 2.5232(17) .
Re5 Se8 2.5233(16) .
Re5 C5 2.090(15) .
Re6 Re4 2.6347(8) 3_667
Re6 Re5 2.6355(9) 3_667
Re6 Se5 2.5217(17) .
Re6 Se6 2.5206(17) .
Re6 Se7 2.5203(15) 3_667
Re6 Se8 2.5204(15) .
Re6 C6 2.10(2) .
Se5 Re4 2.5239(16) 3_667
Se6 Re5 2.5191(16) 3_667
Se7 Re6 2.5203(15) 3_667
N4 C4 1.145(19) .
N4 C41 1.437(19) .
N5 C5 1.140(18) .
N5 C51 1.420(19) .
N6 C6 1.13(2) .
N6 C61 1.44(2) .
F1 B1 1.51(4) .
F2 B1 1.23(3) .
F3 B1 1.30(3) .
F4 B1 1.33(3) .
F5 B2 1.304(19) .
F6 B2 1.319(19) .
F7 B2 1.320(19) .
F8 B2 1.315(19) .
O1S O2S 1.11(7) .
N6S C5S 1.25(5) .
C4S C5S 1.46(2) .
N3S C2S 1.13(3) .
C1S C2S 1.42(3) .
N9S C8S 1.14(4) .
C7S C8S 1.44(4) .
